data_4089437
loop_
_publ_author_name
'Tan, Xing'
'Li, Bin'
'Xu, Shansheng'
'Song, Haibin'
'Wang, Baiquan'

_publ_section_title
;
 Synthesis, Reactivities, and Catalytic Properties of Iodo-Bridged
 Polymeric Iridium Complexes with Flexible Carbon Chain-Bridged
 Bis(tetramethylcyclopentadienyl) Ligands
;
_journal_issue 11
_journal_name_full Organometallics
_journal_page_first 3253
_journal_paper_doi 10.1021/om4001742
_journal_volume 32
_journal_year 2013
_chemical_formula_sum 'C29 H31 Cl2 I2 Ir P'
_chemical_formula_weight 927.41
_space_group_IT_number 14
_space_group_name_Hall '-P 2yn'
_space_group_name_H-M_alt 'P 1 21/n 1'
_symmetry_cell_setting monoclinic
_symmetry_space_group_name_H-M 'P 1 21/n 1'
_atom_sites_solution_hydrogens geom
_atom_sites_solution_primary direct
_atom_sites_solution_secondary difmap
_audit_creation_method SHELXL-97
_cell_angle_alpha 90.00
_cell_angle_beta 92.436(6)
_cell_angle_gamma 90.00
_cell_formula_units_Z 4
_cell_length_a 15.339(5)
_cell_length_b 10.283(3)
_cell_length_c 18.689(6)
_cell_measurement_reflns_used 11048
_cell_measurement_temperature 113(2)
_cell_measurement_theta_max 28.0
_cell_measurement_theta_min 1.3
_cell_volume 2945.2(16)
_computing_cell_refinement CrystalClear
_computing_data_collection CrystalClear
_computing_data_reduction CrystalClear
_computing_molecular_graphics 'Bruker SHELXTL'
_computing_publication_material 'CrystalStructure 3.8'
_computing_structure_refinement 'SHELXL-97 (Sheldrick, 1997)'
_computing_structure_solution 'SHELXS-97 (Sheldrick, 1990)'
_diffrn_ambient_temperature 113(2)
_diffrn_detector_area_resol_mean 14.63
_diffrn_measured_fraction_theta_full 0.996
_diffrn_measured_fraction_theta_max 0.996
_diffrn_measurement_device_type 'Rigaku Saturn CCD area detector'
_diffrn_measurement_method '\w and \f scans'
_diffrn_radiation_monochromator multilayer
_diffrn_radiation_source 'rotating anode'
_diffrn_radiation_type MoK\a
_diffrn_radiation_wavelength 0.71073
_diffrn_reflns_av_R_equivalents 0.1026
_diffrn_reflns_av_sigmaI/netI 0.0798
_diffrn_reflns_limit_h_max 20
_diffrn_reflns_limit_h_min -19
_diffrn_reflns_limit_k_max 13
_diffrn_reflns_limit_k_min -13
_diffrn_reflns_limit_l_max 24
_diffrn_reflns_limit_l_min -24
_diffrn_reflns_number 37133
_diffrn_reflns_theta_full 27.94
_diffrn_reflns_theta_max 27.94
_diffrn_reflns_theta_min 1.68
_diffrn_standards_decay_% 0
_diffrn_standards_interval_count 0
_diffrn_standards_interval_time 0
_diffrn_standards_number 0
_exptl_absorpt_coefficient_mu 6.883
_exptl_absorpt_correction_T_max 0.5461
_exptl_absorpt_correction_T_min 0.3398
_exptl_absorpt_correction_type multi-scan
_exptl_absorpt_process_details CrystalClear
_exptl_crystal_colour Red
_exptl_crystal_density_diffrn 2.091
_exptl_crystal_density_method 'not measured'
_exptl_crystal_description Prism
_exptl_crystal_F_000 1748
_exptl_crystal_size_max 0.20
_exptl_crystal_size_mid 0.18
_exptl_crystal_size_min 0.10
_refine_diff_density_max 2.015
_refine_diff_density_min -1.082
_refine_diff_density_rms 0.192
_refine_ls_extinction_method none
_refine_ls_goodness_of_fit_ref 0.903
_refine_ls_hydrogen_treatment constr
_refine_ls_matrix_type full
_refine_ls_number_parameters 320
_refine_ls_number_reflns 7054
_refine_ls_number_restraints 0
_refine_ls_restrained_S_all 0.903
_refine_ls_R_factor_all 0.0373
_refine_ls_R_factor_gt 0.0329
_refine_ls_shift/su_max 0.001
_refine_ls_shift/su_mean 0.000
_refine_ls_structure_factor_coef Fsqd
_refine_ls_weighting_details 'calc w=1/[\s^2^(Fo^2^)+(0.0000P)^2^+0.0000P] where P=(Fo^2^+2Fc^2^)/3'
_refine_ls_weighting_scheme calc
_refine_ls_wR_factor_gt 0.0627
_refine_ls_wR_factor_ref 0.0646
_reflns_number_gt 6203
_reflns_number_total 7054
_reflns_threshold_expression >2sigma(I)
_cod_data_source_file om4001742_si_001.cif
_cod_data_source_block Complex_4a
_cod_depositor_comments
;
The following automatic conversions were performed:

data item '_exptl_absorpt_correction_type' value 'MULTI-SCAN' was
changed to 'multi-scan' in accordance with the
/home/saulius/struct/COD-crude-data/automatic-downloads/DataCite-retrospective/ACS/depositions/lib/dictionaries/cif_core.dic
dictionary named 'cif_core.dic' version 2.4.2 last updated on
2011-04-26.

data item '_refine_ls_hydrogen_treatment' value 'CONSTR' was changed
to 'constr' in accordance with the
/home/saulius/struct/COD-crude-data/automatic-downloads/DataCite-retrospective/ACS/depositions/lib/dictionaries/cif_core.dic
dictionary named 'cif_core.dic' version 2.4.2 last updated on
2011-04-26.

data item '_symmetry_cell_setting' value 'Monoclinic' was changed to
'monoclinic' in accordance with the
/home/saulius/struct/COD-crude-data/automatic-downloads/DataCite-retrospective/ACS/depositions/lib/dictionaries/cif_core.dic
dictionary named 'cif_core.dic' version 2.4.2 last updated on
2011-04-26.

Automatic conversion script
Id: cif_fix_values 6909 2019-04-08 15:41:33Z antanas 
;
_cod_original_cell_volume 2945.3(16)
_cod_original_sg_symbol_H-M P2(1)/n
_cod_database_code 4089437

loop_
_symmetry_equiv_pos_as_xyz
'x, y, z'
'-x+1/2, y+1/2, -z+1/2'
'-x, -y, -z'
'x-1/2, -y-1/2, z-1/2'

loop_
_atom_site_label
_atom_site_type_symbol
_atom_site_fract_x
_atom_site_fract_y
_atom_site_fract_z
_atom_site_U_iso_or_equiv
_atom_site_adp_type
_atom_site_occupancy
_atom_site_symmetry_multiplicity
_atom_site_calc_flag
_atom_site_refinement_flags
Ir1 Ir 0.175187(11) 0.766672(16) 0.061797(10) 0.01565(6) Uani 1 1 d .
I1 I 0.241918(19) 0.99155(3) 0.114112(17) 0.02425(8) Uani 1 1 d .
I2 I 0.163907(19) 0.85723(3) -0.073732(16) 0.02299(8) Uani 1 1 d .
P1 P 0.31269(7) 0.68676(11) 0.04000(6) 0.0165(2) Uani 1 1 d .
C1 C 0.0441(3) 0.5311(4) -0.0069(3) 0.0295(12) Uani 1 1 d .
H1A H 0.0890 0.4623 -0.0099 0.035 Uiso 1 1 calc R
H1B H 0.0405 0.5776 -0.0533 0.035 Uiso 1 1 calc R
C2 C 0.0704(3) 0.6244(4) 0.0515(3) 0.0249(11) Uani 1 1 d .
C3 C 0.0284(3) 0.7503(4) 0.0615(3) 0.0203(11) Uani 1 1 d .
C4 C 0.0566(3) 0.7989(5) 0.1274(3) 0.0227(11) Uani 1 1 d .
C5 C 0.1166(3) 0.7081(5) 0.1619(3) 0.0237(11) Uani 1 1 d .
C6 C 0.1213(3) 0.5969(5) 0.1161(3) 0.0273(12) Uani 1 1 d .
C7 C 0.1630(3) 0.4696(5) 0.1360(3) 0.0432(16) Uani 1 1 d .
H7A H 0.2220 0.4850 0.1564 0.065 Uiso 1 1 calc R
H7B H 0.1661 0.4150 0.0932 0.065 Uiso 1 1 calc R
H7C H 0.1281 0.4255 0.1714 0.065 Uiso 1 1 calc R
C8 C -0.0392(3) 0.8109(4) 0.0109(3) 0.0256(11) Uani 1 1 d .
H8A H -0.0972 0.7778 0.0217 0.038 Uiso 1 1 calc R
H8B H -0.0264 0.7886 -0.0385 0.038 Uiso 1 1 calc R
H8C H -0.0381 0.9056 0.0167 0.038 Uiso 1 1 calc R
C9 C 0.0247(3) 0.9207(4) 0.1621(3) 0.0281(12) Uani 1 1 d .
H9A H 0.0176 0.9895 0.1259 0.042 Uiso 1 1 calc R
H9B H 0.0672 0.9485 0.1996 0.042 Uiso 1 1 calc R
H9C H -0.0316 0.9037 0.1832 0.042 Uiso 1 1 calc R
C10 C 0.1506(3) 0.7189(5) 0.2371(3) 0.0359(14) Uani 1 1 d .
H10A H 0.1026 0.7078 0.2695 0.054 Uiso 1 1 calc R
H10B H 0.1771 0.8048 0.2447 0.054 Uiso 1 1 calc R
H10C H 0.1946 0.6514 0.2467 0.054 Uiso 1 1 calc R
C11 C 0.3940(3) 0.6886(4) 0.1145(2) 0.0180(10) Uani 1 1 d .
C12 C 0.3688(3) 0.7050(5) 0.1837(3) 0.0256(11) Uani 1 1 d .
H12 H 0.3088 0.7178 0.1924 0.031 Uiso 1 1 calc R
C13 C 0.4291(3) 0.7030(5) 0.2410(3) 0.0318(13) Uani 1 1 d .
H13 H 0.4105 0.7146 0.2884 0.038 Uiso 1 1 calc R
C14 C 0.5161(3) 0.6842(5) 0.2288(3) 0.0330(13) Uani 1 1 d .
H14 H 0.5576 0.6825 0.2679 0.040 Uiso 1 1 calc R
C15 C 0.5430(3) 0.6678(5) 0.1596(3) 0.0325(13) Uani 1 1 d .
H15 H 0.6030 0.6546 0.1512 0.039 Uiso 1 1 calc R
C16 C 0.4824(3) 0.6706(5) 0.1028(3) 0.0266(11) Uani 1 1 d .
H16 H 0.5011 0.6601 0.0554 0.032 Uiso 1 1 calc R
C17 C 0.3749(3) 0.7614(4) -0.0306(3) 0.0177(10) Uani 1 1 d .
C18 C 0.3964(3) 0.8935(4) -0.0257(3) 0.0273(11) Uani 1 1 d .
H18 H 0.3770 0.9440 0.0131 0.033 Uiso 1 1 calc R
C19 C 0.4462(3) 0.9507(5) -0.0775(3) 0.0340(13) Uani 1 1 d .
H19 H 0.4601 1.0406 -0.0737 0.041 Uiso 1 1 calc R
C20 C 0.4751(3) 0.8815(5) -0.1328(3) 0.0286(12) Uani 1 1 d .
H20 H 0.5095 0.9225 -0.1674 0.034 Uiso 1 1 calc R
C21 C 0.4549(3) 0.7517(5) -0.1395(3) 0.0306(13) Uani 1 1 d .
H21 H 0.4749 0.7034 -0.1788 0.037 Uiso 1 1 calc R
C22 C 0.4049(3) 0.6910(5) -0.0885(3) 0.0249(11) Uani 1 1 d .
H22 H 0.3913 0.6012 -0.0932 0.030 Uiso 1 1 calc R
C23 C 0.3091(3) 0.5163(4) 0.0135(2) 0.0180(10) Uani 1 1 d .
C24 C 0.3536(3) 0.4180(4) 0.0507(3) 0.0216(10) Uani 1 1 d .
H24 H 0.3907 0.4392 0.0910 0.026 Uiso 1 1 calc R
C25 C 0.3443(3) 0.2883(4) 0.0295(3) 0.0292(12) Uani 1 1 d .
H25 H 0.3747 0.2217 0.0554 0.035 Uiso 1 1 calc R
C26 C 0.2913(3) 0.2577(4) -0.0289(3) 0.0282(12) Uani 1 1 d .
H26 H 0.2849 0.1693 -0.0430 0.034 Uiso 1 1 calc R
C27 C 0.2474(3) 0.3517(5) -0.0670(3) 0.0282(12) Uani 1 1 d .
H27 H 0.2115 0.3291 -0.1078 0.034 Uiso 1 1 calc R
C28 C 0.2555(3) 0.4815(4) -0.0459(3) 0.0212(10) Uani 1 1 d .
H28 H 0.2243 0.5469 -0.0721 0.025 Uiso 1 1 calc R
Cl1 Cl 0.72329(14) 0.3877(2) 0.24828(12) 0.1033(8) Uani 1 1 d .
Cl2 Cl 0.88819(12) 0.50352(18) 0.20764(9) 0.0707(6) Uani 1 1 d .
C29 C 0.8037(5) 0.4892(9) 0.2716(4) 0.116(4) Uani 1 1 d .
H29A H 0.8308 0.4599 0.3179 0.139 Uiso 1 1 calc R
H29B H 0.7785 0.5764 0.2793 0.139 Uiso 1 1 calc R

loop_
_atom_site_aniso_label
_atom_site_aniso_U_11
_atom_site_aniso_U_22
_atom_site_aniso_U_33
_atom_site_aniso_U_23
_atom_site_aniso_U_13
_atom_site_aniso_U_12
Ir1 0.01379(10) 0.01395(10) 0.01919(11) 0.00136(7) 0.00062(8) -0.00039(7)
I1 0.02746(17) 0.02015(16) 0.02516(18) -0.00572(13) 0.00138(14) -0.00446(13)
I2 0.02265(16) 0.02665(17) 0.01934(17) 0.00214(14) -0.00299(13) 0.00444(13)
P1 0.0154(6) 0.0160(6) 0.0180(6) 0.0011(5) 0.0011(5) -0.0007(5)
C1 0.018(2) 0.019(2) 0.051(4) -0.005(2) 0.004(2) -0.004(2)
C2 0.016(2) 0.021(2) 0.038(3) 0.001(2) 0.003(2) -0.007(2)
C3 0.014(2) 0.018(2) 0.029(3) 0.001(2) 0.003(2) -0.0010(18)
C4 0.012(2) 0.027(3) 0.030(3) 0.004(2) 0.010(2) 0.003(2)
C5 0.017(2) 0.024(3) 0.031(3) 0.012(2) 0.006(2) 0.004(2)
C6 0.017(2) 0.024(3) 0.042(3) 0.012(2) 0.009(2) -0.004(2)
C7 0.034(3) 0.029(3) 0.069(5) 0.023(3) 0.026(3) 0.002(2)
C8 0.018(2) 0.019(2) 0.039(3) 0.001(2) -0.003(2) 0.001(2)
C9 0.029(3) 0.030(3) 0.026(3) 0.006(2) 0.005(2) 0.008(2)
C10 0.024(3) 0.053(4) 0.031(3) 0.014(3) 0.011(2) 0.011(3)
C11 0.017(2) 0.018(2) 0.019(2) 0.001(2) -0.0007(19) -0.0015(19)
C12 0.020(3) 0.032(3) 0.024(3) 0.001(2) 0.005(2) 0.002(2)
C13 0.038(3) 0.037(3) 0.020(3) -0.002(2) -0.002(2) 0.011(3)
C14 0.036(3) 0.035(3) 0.026(3) 0.006(3) -0.017(2) 0.001(3)
C15 0.021(3) 0.047(3) 0.028(3) 0.004(3) -0.005(2) 0.006(2)
C16 0.021(2) 0.037(3) 0.022(3) -0.001(2) 0.003(2) 0.000(2)
C17 0.011(2) 0.024(2) 0.018(3) 0.003(2) 0.0011(19) -0.0011(18)
C18 0.027(3) 0.022(3) 0.034(3) 0.003(2) 0.010(2) -0.003(2)
C19 0.034(3) 0.025(3) 0.044(4) 0.010(3) 0.011(3) -0.002(2)
C20 0.027(3) 0.037(3) 0.023(3) 0.016(2) 0.008(2) 0.001(2)
C21 0.028(3) 0.040(3) 0.024(3) 0.000(2) 0.012(2) 0.003(2)
C22 0.027(3) 0.027(3) 0.021(3) -0.002(2) 0.003(2) -0.006(2)
C23 0.019(2) 0.014(2) 0.021(3) -0.0020(19) 0.006(2) 0.0011(18)
C24 0.019(2) 0.019(2) 0.027(3) -0.002(2) -0.001(2) 0.003(2)
C25 0.023(3) 0.019(2) 0.047(4) 0.008(3) 0.006(2) 0.004(2)
C26 0.024(3) 0.020(3) 0.041(4) -0.003(2) 0.008(3) -0.001(2)
C27 0.018(2) 0.033(3) 0.033(3) -0.008(2) 0.004(2) -0.007(2)
C28 0.019(2) 0.021(2) 0.024(3) 0.000(2) 0.007(2) -0.001(2)
Cl1 0.0784(14) 0.138(2) 0.0922(18) -0.0434(16) -0.0147(13) -0.0184(14)
Cl2 0.0763(12) 0.0950(15) 0.0389(10) -0.0160(10) -0.0193(9) 0.0252(11)
C29 0.114(7) 0.176(10) 0.061(6) -0.052(6) 0.039(5) -0.066(7)

loop_
_atom_type_symbol
_atom_type_description
_atom_type_scat_dispersion_real
_atom_type_scat_dispersion_imag
_atom_type_scat_source
C C 0.0033 0.0016 'International Tables Vol C Tables 4.2.6.8 and 6.1.1.4'
H H 0.0000 0.0000 'International Tables Vol C Tables 4.2.6.8 and 6.1.1.4'
P P 0.1023 0.0942 'International Tables Vol C Tables 4.2.6.8 and 6.1.1.4'
Cl Cl 0.1484 0.1585 'International Tables Vol C Tables 4.2.6.8 and 6.1.1.4'
I I -0.4742 1.8119 'International Tables Vol C Tables 4.2.6.8 and 6.1.1.4'
Ir Ir -1.4442 7.9887 'International Tables Vol C Tables 4.2.6.8 and 6.1.1.4'

loop_
_geom_angle_atom_site_label_1
_geom_angle_atom_site_label_2
_geom_angle_atom_site_label_3
_geom_angle
_geom_angle_site_symmetry_1
_geom_angle_site_symmetry_3
C2 Ir1 C5 64.08(18) . .
C2 Ir1 C6 38.36(17) . .
C5 Ir1 C6 38.07(17) . .
C2 Ir1 C3 38.44(15) . .
C5 Ir1 C3 62.43(18) . .
C6 Ir1 C3 63.10(16) . .
C2 Ir1 C4 62.50(17) . .
C5 Ir1 C4 37.77(16) . .
C6 Ir1 C4 62.57(17) . .
C3 Ir1 C4 35.64(17) . .
C2 Ir1 P1 114.87(13) . .
C5 Ir1 P1 117.50(12) . .
C6 Ir1 P1 99.34(12) . .
C3 Ir1 P1 152.70(12) . .
C4 Ir1 P1 155.11(13) . .
C2 Ir1 I1 151.24(13) . .
C5 Ir1 I1 95.13(13) . .
C6 Ir1 I1 131.19(14) . .
C3 Ir1 I1 115.37(11) . .
C4 Ir1 I1 88.82(12) . .
P1 Ir1 I1 91.93(3) . .
C2 Ir1 I2 97.55(14) . .
C5 Ir1 I2 152.04(12) . .
C6 Ir1 I2 134.20(14) . .
C3 Ir1 I2 89.94(13) . .
C4 Ir1 I2 115.96(12) . .
P1 Ir1 I2 88.85(3) . .
I1 Ir1 I2 93.02(2) . .
C23 P1 C11 103.2(2) . .
C23 P1 C17 102.6(2) . .
C11 P1 C17 100.6(2) . .
C23 P1 Ir1 111.83(14) . .
C11 P1 Ir1 117.35(15) . .
C17 P1 Ir1 118.99(15) . .
C2 C1 C1 111.0(5) . 3_565
C2 C1 H1A 109.4 . .
C1 C1 H1A 109.4 3_565 .
C2 C1 H1B 109.4 . .
C1 C1 H1B 109.4 3_565 .
H1A C1 H1B 108.0 . .
C6 C2 C3 107.1(4) . .
C6 C2 C1 127.3(4) . .
C3 C2 C1 123.7(4) . .
C6 C2 Ir1 71.6(2) . .
C3 C2 Ir1 73.8(2) . .
C1 C2 Ir1 132.1(3) . .
C4 C3 C2 108.1(4) . .
C4 C3 C8 126.1(4) . .
C2 C3 C8 125.6(4) . .
C4 C3 Ir1 72.3(3) . .
C2 C3 Ir1 67.8(2) . .
C8 C3 Ir1 129.1(3) . .
C3 C4 C5 109.5(4) . .
C3 C4 C9 126.2(4) . .
C5 C4 C9 124.1(5) . .
C3 C4 Ir1 72.0(3) . .
C5 C4 Ir1 68.6(2) . .
C9 C4 Ir1 129.8(3) . .
C6 C5 C4 107.3(4) . .
C6 C5 C10 127.0(4) . .
C4 C5 C10 124.5(4) . .
C6 C5 Ir1 71.1(3) . .
C4 C5 Ir1 73.6(3) . .
C10 C5 Ir1 130.3(3) . .
C5 C6 C2 107.8(4) . .
C5 C6 C7 125.5(5) . .
C2 C6 C7 126.3(5) . .
C5 C6 Ir1 70.8(3) . .
C2 C6 Ir1 70.0(3) . .
C7 C6 Ir1 130.1(3) . .
C6 C7 H7A 109.5 . .
C6 C7 H7B 109.5 . .
H7A C7 H7B 109.5 . .
C6 C7 H7C 109.5 . .
H7A C7 H7C 109.5 . .
H7B C7 H7C 109.5 . .
C3 C8 H8A 109.5 . .
C3 C8 H8B 109.5 . .
H8A C8 H8B 109.5 . .
C3 C8 H8C 109.5 . .
H8A C8 H8C 109.5 . .
H8B C8 H8C 109.5 . .
C4 C9 H9A 109.5 . .
C4 C9 H9B 109.5 . .
H9A C9 H9B 109.5 . .
C4 C9 H9C 109.5 . .
H9A C9 H9C 109.5 . .
H9B C9 H9C 109.5 . .
C5 C10 H10A 109.5 . .
C5 C10 H10B 109.5 . .
H10A C10 H10B 109.5 . .
C5 C10 H10C 109.5 . .
H10A C10 H10C 109.5 . .
H10B C10 H10C 109.5 . .
C12 C11 C16 118.5(4) . .
C12 C11 P1 120.4(3) . .
C16 C11 P1 121.1(4) . .
C11 C12 C13 121.3(5) . .
C11 C12 H12 119.3 . .
C13 C12 H12 119.3 . .
C14 C13 C12 119.7(5) . .
C14 C13 H13 120.2 . .
C12 C13 H13 120.2 . .
C13 C14 C15 120.1(5) . .
C13 C14 H14 120.0 . .
C15 C14 H14 120.0 . .
C16 C15 C14 119.8(5) . .
C16 C15 H15 120.1 . .
C14 C15 H15 120.1 . .
C15 C16 C11 120.7(5) . .
C15 C16 H16 119.7 . .
C11 C16 H16 119.7 . .
C22 C17 C18 118.0(4) . .
C22 C17 P1 122.7(3) . .
C18 C17 P1 119.2(4) . .
C19 C18 C17 120.0(5) . .
C19 C18 H18 120.0 . .
C17 C18 H18 120.0 . .
C20 C19 C18 121.3(5) . .
C20 C19 H19 119.3 . .
C18 C19 H19 119.3 . .
C19 C20 C21 120.2(5) . .
C19 C20 H20 119.9 . .
C21 C20 H20 119.9 . .
C20 C21 C22 120.1(5) . .
C20 C21 H21 120.0 . .
C22 C21 H21 120.0 . .
C21 C22 C17 120.4(5) . .
C21 C22 H22 119.8 . .
C17 C22 H22 119.8 . .
C24 C23 C28 118.0(4) . .
C24 C23 P1 123.8(4) . .
C28 C23 P1 118.2(3) . .
C23 C24 C25 120.7(4) . .
C23 C24 H24 119.6 . .
C25 C24 H24 119.6 . .
C26 C25 C24 119.7(5) . .
C26 C25 H25 120.1 . .
C24 C25 H25 120.1 . .
C27 C26 C25 121.1(5) . .
C27 C26 H26 119.5 . .
C25 C26 H26 119.5 . .
C26 C27 C28 119.7(5) . .
C26 C27 H27 120.2 . .
C28 C27 H27 120.2 . .
C27 C28 C23 120.8(4) . .
C27 C28 H28 119.6 . .
C23 C28 H28 119.6 . .
Cl1 C29 Cl2 115.1(4) . .
Cl1 C29 H29A 108.5 . .
Cl2 C29 H29A 108.5 . .
Cl1 C29 H29B 108.5 . .
Cl2 C29 H29B 108.5 . .
H29A C29 H29B 107.5 . .

loop_
_geom_bond_atom_site_label_1
_geom_bond_atom_site_label_2
_geom_bond_distance
_geom_bond_site_symmetry_2
Ir1 C2 2.176(4) .
Ir1 C5 2.195(5) .
Ir1 C6 2.198(4) .
Ir1 C3 2.258(4) .
Ir1 C4 2.262(4) .
Ir1 P1 2.3157(13) .
Ir1 I1 2.6956(7) .
Ir1 I2 2.6974(8) .
P1 C23 1.821(4) .
P1 C11 1.829(4) .
P1 C17 1.831(5) .
C1 C2 1.496(6) .
C1 C1 1.529(8) 3_565
C1 H1A 0.9900 .
C1 H1B 0.9900 .
C2 C6 1.437(7) .
C2 C3 1.462(6) .
C3 C4 1.383(7) .
C3 C8 1.507(6) .
C4 C5 1.444(6) .
C4 C9 1.502(6) .
C5 C6 1.433(7) .
C5 C10 1.481(7) .
C6 C7 1.496(6) .
C7 H7A 0.9800 .
C7 H7B 0.9800 .
C7 H7C 0.9800 .
C8 H8A 0.9800 .
C8 H8B 0.9800 .
C8 H8C 0.9800 .
C9 H9A 0.9800 .
C9 H9B 0.9800 .
C9 H9C 0.9800 .
C10 H10A 0.9800 .
C10 H10B 0.9800 .
C10 H10C 0.9800 .
C11 C12 1.377(6) .
C11 C16 1.394(6) .
C12 C13 1.384(6) .
C12 H12 0.9500 .
C13 C14 1.376(7) .
C13 H13 0.9500 .
C14 C15 1.385(7) .
C14 H14 0.9500 .
C15 C16 1.381(6) .
C15 H15 0.9500 .
C16 H16 0.9500 .
C17 C22 1.396(6) .
C17 C18 1.399(6) .
C18 C19 1.388(6) .
C18 H18 0.9500 .
C19 C20 1.346(7) .
C19 H19 0.9500 .
C20 C21 1.375(6) .
C20 H20 0.9500 .
C21 C22 1.395(6) .
C21 H21 0.9500 .
C22 H22 0.9500 .
C23 C24 1.389(6) .
C23 C28 1.399(6) .
C24 C25 1.397(6) .
C24 H24 0.9500 .
C25 C26 1.370(7) .
C25 H25 0.9500 .
C26 C27 1.362(6) .
C26 H26 0.9500 .
C27 C28 1.395(6) .
C27 H27 0.9500 .
C28 H28 0.9500 .
Cl1 C29 1.660(7) .
Cl2 C29 1.806(7) .
C29 H29A 0.9900 .
C29 H29B 0.9900 .

loop_
_geom_torsion_atom_site_label_1
_geom_torsion_atom_site_label_2
_geom_torsion_atom_site_label_3
_geom_torsion_atom_site_label_4
_geom_torsion
_geom_torsion_site_symmetry_1
C2 Ir1 P1 C23 2.6(2) .
C5 Ir1 P1 C23 75.0(2) .
C6 Ir1 P1 C23 39.5(2) .
C3 Ir1 P1 C23 -7.6(3) .
C4 Ir1 P1 C23 80.4(3) .
I1 Ir1 P1 C23 171.79(16) .
I2 Ir1 P1 C23 -95.23(16) .
C2 Ir1 P1 C11 -116.4(2) .
C5 Ir1 P1 C11 -44.0(2) .
C6 Ir1 P1 C11 -79.5(2) .
C3 Ir1 P1 C11 -126.6(3) .
C4 Ir1 P1 C11 -38.5(3) .
I1 Ir1 P1 C11 52.82(16) .
I2 Ir1 P1 C11 145.80(16) .
C2 Ir1 P1 C17 122.0(2) .
C5 Ir1 P1 C17 -165.6(2) .
C6 Ir1 P1 C17 158.9(2) .
C3 Ir1 P1 C17 111.8(3) .
C4 Ir1 P1 C17 -160.1(3) .
I1 Ir1 P1 C17 -68.79(18) .
I2 Ir1 P1 C17 24.19(17) .
C1 C1 C2 C6 91.0(7) 3_565
C1 C1 C2 C3 -71.4(7) 3_565
C1 C1 C2 Ir1 -170.1(4) 3_565
C5 Ir1 C2 C6 -37.2(3) .
C3 Ir1 C2 C6 -114.8(4) .
C4 Ir1 C2 C6 -79.7(3) .
P1 Ir1 C2 C6 72.7(3) .
I1 Ir1 C2 C6 -84.5(4) .
I2 Ir1 C2 C6 164.9(3) .
C5 Ir1 C2 C3 77.6(3) .
C6 Ir1 C2 C3 114.8(4) .
C4 Ir1 C2 C3 35.1(3) .
P1 Ir1 C2 C3 -172.5(2) .
I1 Ir1 C2 C3 30.3(4) .
I2 Ir1 C2 C3 -80.3(3) .
C5 Ir1 C2 C1 -161.4(5) .
C6 Ir1 C2 C1 -124.2(6) .
C3 Ir1 C2 C1 121.1(6) .
C4 Ir1 C2 C1 156.2(5) .
P1 Ir1 C2 C1 -51.5(5) .
I1 Ir1 C2 C1 151.4(3) .
I2 Ir1 C2 C1 40.8(5) .
C6 C2 C3 C4 3.0(5) .
C1 C2 C3 C4 168.4(4) .
Ir1 C2 C3 C4 -61.4(3) .
C6 C2 C3 C8 -172.6(4) .
C1 C2 C3 C8 -7.2(7) .
Ir1 C2 C3 C8 123.0(4) .
C6 C2 C3 Ir1 64.4(3) .
C1 C2 C3 Ir1 -130.2(5) .
C2 Ir1 C3 C4 118.9(4) .
C5 Ir1 C3 C4 36.7(3) .
C6 Ir1 C3 C4 79.7(3) .
P1 Ir1 C3 C4 133.8(3) .
I1 Ir1 C3 C4 -45.5(3) .
I2 Ir1 C3 C4 -138.8(3) .
C5 Ir1 C3 C2 -82.2(3) .
C6 Ir1 C3 C2 -39.2(3) .
C4 Ir1 C3 C2 -118.9(4) .
P1 Ir1 C3 C2 14.9(5) .
I1 Ir1 C3 C2 -164.4(2) .
I2 Ir1 C3 C2 102.3(3) .
C2 Ir1 C3 C8 -118.5(5) .
C5 Ir1 C3 C8 159.2(5) .
C6 Ir1 C3 C8 -157.7(5) .
C4 Ir1 C3 C8 122.6(5) .
P1 Ir1 C3 C8 -103.6(4) .
I1 Ir1 C3 C8 77.1(4) .
I2 Ir1 C3 C8 -16.3(4) .
C2 C3 C4 C5 -0.1(5) .
C8 C3 C4 C5 175.5(4) .
Ir1 C3 C4 C5 -58.6(3) .
C2 C3 C4 C9 -174.8(4) .
C8 C3 C4 C9 0.8(8) .
Ir1 C3 C4 C9 126.7(5) .
C2 C3 C4 Ir1 58.5(3) .
C8 C3 C4 Ir1 -125.9(5) .
C2 Ir1 C4 C3 -37.9(3) .
C5 Ir1 C4 C3 -120.2(4) .
C6 Ir1 C4 C3 -81.3(3) .
P1 Ir1 C4 C3 -128.1(3) .
I1 Ir1 C4 C3 139.8(3) .
I2 Ir1 C4 C3 47.1(3) .
C2 Ir1 C4 C5 82.4(3) .
C6 Ir1 C4 C5 38.9(3) .
C3 Ir1 C4 C5 120.2(4) .
P1 Ir1 C4 C5 -7.9(5) .
I1 Ir1 C4 C5 -99.9(3) .
I2 Ir1 C4 C5 167.3(2) .
C2 Ir1 C4 C9 -160.4(5) .
C5 Ir1 C4 C9 117.2(6) .
C6 Ir1 C4 C9 156.1(5) .
C3 Ir1 C4 C9 -122.6(6) .
P1 Ir1 C4 C9 109.3(4) .
I1 Ir1 C4 C9 17.3(4) .
I2 Ir1 C4 C9 -75.5(5) .
C3 C4 C5 C6 -2.9(5) .
C9 C4 C5 C6 172.0(4) .
Ir1 C4 C5 C6 -63.6(3) .
C3 C4 C5 C10 -171.3(4) .
C9 C4 C5 C10 3.6(7) .
Ir1 C4 C5 C10 128.0(5) .
C3 C4 C5 Ir1 60.7(3) .
C9 C4 C5 Ir1 -124.4(4) .
C2 Ir1 C5 C6 37.5(3) .
C3 Ir1 C5 C6 80.7(3) .
C4 Ir1 C5 C6 115.3(4) .
P1 Ir1 C5 C6 -68.4(3) .
I1 Ir1 C5 C6 -163.3(2) .
I2 Ir1 C5 C6 90.4(3) .
C2 Ir1 C5 C4 -77.8(3) .
C6 Ir1 C5 C4 -115.3(4) .
C3 Ir1 C5 C4 -34.6(3) .
P1 Ir1 C5 C4 176.3(2) .
I1 Ir1 C5 C4 81.4(3) .
I2 Ir1 C5 C4 -25.0(5) .
C2 Ir1 C5 C10 160.5(5) .
C6 Ir1 C5 C10 123.0(5) .
C3 Ir1 C5 C10 -156.3(5) .
C4 Ir1 C5 C10 -121.7(6) .
P1 Ir1 C5 C10 54.6(5) .
I1 Ir1 C5 C10 -40.3(4) .
I2 Ir1 C5 C10 -146.7(3) .
C4 C5 C6 C2 4.7(5) .
C10 C5 C6 C2 172.7(4) .
Ir1 C5 C6 C2 -60.5(3) .
C4 C5 C6 C7 -168.5(4) .
C10 C5 C6 C7 -0.6(7) .
Ir1 C5 C6 C7 126.2(4) .
C4 C5 C6 Ir1 65.3(3) .
C10 C5 C6 Ir1 -126.7(5) .
C3 C2 C6 C5 -4.8(5) .
C1 C2 C6 C5 -169.4(4) .
Ir1 C2 C6 C5 61.1(3) .
C3 C2 C6 C7 168.5(4) .
C1 C2 C6 C7 3.8(8) .
Ir1 C2 C6 C7 -125.7(4) .
C3 C2 C6 Ir1 -65.8(3) .
C1 C2 C6 Ir1 129.5(5) .
C2 Ir1 C6 C5 -118.1(4) .
C3 Ir1 C6 C5 -78.8(3) .
C4 Ir1 C6 C5 -38.6(3) .
P1 Ir1 C6 C5 123.3(2) .
I1 Ir1 C6 C5 22.4(3) .
I2 Ir1 C6 C5 -139.2(2) .
C5 Ir1 C6 C2 118.1(4) .
C3 Ir1 C6 C2 39.3(3) .
C4 Ir1 C6 C2 79.5(3) .
P1 Ir1 C6 C2 -118.6(3) .
I1 Ir1 C6 C2 140.5(2) .
I2 Ir1 C6 C2 -21.1(3) .
C2 Ir1 C6 C7 121.1(6) .
C5 Ir1 C6 C7 -120.8(6) .
C3 Ir1 C6 C7 160.4(6) .
C4 Ir1 C6 C7 -159.4(6) .
P1 Ir1 C6 C7 2.5(5) .
I1 Ir1 C6 C7 -98.4(5) .
I2 Ir1 C6 C7 100.1(5) .
C23 P1 C11 C12 -107.4(4) .
C17 P1 C11 C12 146.8(4) .
Ir1 P1 C11 C12 16.1(4) .
C23 P1 C11 C16 71.1(4) .
C17 P1 C11 C16 -34.7(4) .
Ir1 P1 C11 C16 -165.4(3) .
C16 C11 C12 C13 -0.4(7) .
P1 C11 C12 C13 178.2(4) .
C11 C12 C13 C14 -0.1(8) .
C12 C13 C14 C15 0.2(8) .
C13 C14 C15 C16 0.1(8) .
C14 C15 C16 C11 -0.6(8) .
C12 C11 C16 C15 0.7(7) .
P1 C11 C16 C15 -177.8(4) .
C23 P1 C17 C22 1.9(4) .
C11 P1 C17 C22 108.2(4) .
Ir1 P1 C17 C22 -122.1(4) .
C23 P1 C17 C18 -175.7(4) .
C11 P1 C17 C18 -69.4(4) .
Ir1 P1 C17 C18 60.3(4) .
C22 C17 C18 C19 0.0(7) .
P1 C17 C18 C19 177.8(4) .
C17 C18 C19 C20 -0.4(8) .
C18 C19 C20 C21 0.6(8) .
C19 C20 C21 C22 -0.6(8) .
C20 C21 C22 C17 0.2(8) .
C18 C17 C22 C21 0.1(7) .
P1 C17 C22 C21 -177.6(4) .
C11 P1 C23 C24 6.2(4) .
C17 P1 C23 C24 110.5(4) .
Ir1 P1 C23 C24 -120.8(3) .
C11 P1 C23 C28 -176.6(3) .
C17 P1 C23 C28 -72.3(4) .
Ir1 P1 C23 C28 56.3(4) .
C28 C23 C24 C25 -0.4(7) .
P1 C23 C24 C25 176.7(4) .
C23 C24 C25 C26 0.4(7) .
C24 C25 C26 C27 0.3(8) .
C25 C26 C27 C28 -0.9(8) .
C26 C27 C28 C23 0.8(7) .
C24 C23 C28 C27 -0.2(6) .
P1 C23 C28 C27 -177.5(3) .
